data_7715216
loop_
_publ_author_name
'Luff, Martin S.'
'Walther, Luis'
'Finze, Maik'
'Radius, Udo'

_publ_section_title
;
 NHC-ligated nickel(II) cyanoborate complexes and salts.
;
_journal_issue 12
_journal_name_full 'Dalton transactions (Cambridge, England : 2003)'
_journal_page_first 5391
_journal_page_last 5400
_journal_paper_doi 10.1039/d4dt00231h
_journal_volume 53
_journal_year 2024
_chemical_formula_moiety 'C26 H44 B2 N8 Ni'
_chemical_formula_sum 'C26 H44 B2 N8 Ni'
_chemical_formula_weight 549.02
_space_group_crystal_system triclinic
_space_group_IT_number 2
_space_group_name_Hall '-P 1'
_space_group_name_H-M_alt 'P -1'
_atom_sites_solution_hydrogens mixed
_atom_sites_solution_primary dual
_atom_sites_solution_secondary difmap
_audit_creation_method SHELXL-2018/3
_audit_update_record
;
2024-01-24 deposited with the CCDC.	2024-02-21 downloaded from the CCDC.
;
_cell_angle_alpha 69.393(6)
_cell_angle_beta 85.022(5)
_cell_angle_gamma 74.058(5)
_cell_formula_units_Z 1
_cell_length_a 8.9341(5)
_cell_length_b 9.5418(6)
_cell_length_c 10.1375(6)
_cell_measurement_reflns_used 10775
_cell_measurement_temperature 100(2)
_cell_measurement_theta_max 30.9530
_cell_measurement_theta_min 2.3510
_cell_volume 777.74(9)
_computing_cell_refinement 'CrysAlisPro 1.171.41.93a (Rigaku OD, 2020)'
_computing_data_collection 'CrysAlisPro 1.171.41.93a (Rigaku OD, 2020)'
_computing_data_reduction 'CrysAlisPro 1.171.41.93a (Rigaku OD, 2020)'
_computing_molecular_graphics 'ShelXLe (Huebschle et all, 2011)'
_computing_publication_material 'SHELXL-2014/6 (Sheldrick, 2014)'
_computing_structure_refinement 'SHELXL-2018/3 (Sheldrick, 2018)'
_computing_structure_solution 'SHELXT 2014/5 (Sheldrick, 2014)'
_diffrn_ambient_temperature 100(2)
_diffrn_detector_area_resol_mean 10.0000
_diffrn_measured_fraction_theta_full 0.991
_diffrn_measured_fraction_theta_max 0.810
_diffrn_measurement_device_type 'XtaLAB Synergy, Dualflex, HyPix'
_diffrn_measurement_method '\w scans'
_diffrn_radiation_type MoK\a
_diffrn_radiation_wavelength 0.71073
_diffrn_reflns_av_R_equivalents 0.1178
_diffrn_reflns_av_unetI/netI 0.0928
_diffrn_reflns_Laue_measured_fraction_full 0.991
_diffrn_reflns_Laue_measured_fraction_max 0.810
_diffrn_reflns_limit_h_max 12
_diffrn_reflns_limit_h_min -12
_diffrn_reflns_limit_k_max 12
_diffrn_reflns_limit_k_min -13
_diffrn_reflns_limit_l_max 13
_diffrn_reflns_limit_l_min -14
_diffrn_reflns_number 13816
_diffrn_reflns_point_group_measured_fraction_full 0.991
_diffrn_reflns_point_group_measured_fraction_max 0.810
_diffrn_reflns_theta_full 26.000
_diffrn_reflns_theta_max 31.079
_diffrn_reflns_theta_min 2.146
_diffrn_source 'micro-focus sealed X-ray tube'
_exptl_absorpt_coefficient_mu 0.651
_exptl_absorpt_correction_T_max 1.000
_exptl_absorpt_correction_T_min 0.290
_exptl_absorpt_correction_type gaussian
_exptl_absorpt_process_details
;
CrysAlisPro 1.171.41.92a (Rigaku Oxford Diffraction, 2020)
Numerical absorption correction based on gaussian integration over
a multifaceted crystal model
Empirical absorption correction using spherical harmonics,
implemented in SCALE3 ABSPACK scaling algorithm.
;
_exptl_crystal_colour yellow
_exptl_crystal_density_diffrn 1.172
_exptl_crystal_description block
_exptl_crystal_F_000 294
_exptl_crystal_size_max 0.380
_exptl_crystal_size_mid 0.320
_exptl_crystal_size_min 0.290
_refine_diff_density_max 0.656
_refine_diff_density_min -1.357
_refine_diff_density_rms 0.109
_refine_ls_extinction_method none
_refine_ls_goodness_of_fit_ref 1.036
_refine_ls_hydrogen_treatment mixed
_refine_ls_matrix_type full
_refine_ls_number_parameters 206
_refine_ls_number_reflns 4040
_refine_ls_number_restraints 69
_refine_ls_restrained_S_all 1.100
_refine_ls_R_factor_all 0.0880
_refine_ls_R_factor_gt 0.0759
_refine_ls_shift/su_max 0.000
_refine_ls_shift/su_mean 0.000
_refine_ls_structure_factor_coef Fsqd
_refine_ls_weighting_details 'w=1/[\s^2^(Fo^2^)+(0.1563P)^2^] where P=(Fo^2^+2Fc^2^)/3'
_refine_ls_weighting_scheme calc
_refine_ls_wR_factor_gt 0.2095
_refine_ls_wR_factor_ref 0.2283
_reflns_Friedel_coverage 0.000
_reflns_number_gt 3206
_reflns_number_total 4040
_reflns_threshold_expression 'I > 2\s(I)'
_cod_data_source_file d4dt00231h2.cif
_cod_data_source_block Compound_trans_15b
_cod_depositor_comments 'Adding full bibliography for 7715213--7715230.cif.'
_cod_database_code 7715216
_shelx_shelxl_version_number 2018/3
_shelx_space_group_comment
;
The symmetry employed for this shelxl refinement is uniquely defined
by the following loop, which should always be used as a source of
symmetry information in preference to the above space-group names.
They are only intended as comments.
;
_shelx_estimated_absorpt_t_min 0.790
_shelx_estimated_absorpt_t_max 0.834

loop_
_space_group_symop_operation_xyz
'x, y, z'
'-x, -y, -z'

loop_
_atom_site_label
_atom_site_type_symbol
_atom_site_fract_x
_atom_site_fract_y
_atom_site_fract_z
_atom_site_U_iso_or_equiv
_atom_site_adp_type
_atom_site_occupancy
_atom_site_site_symmetry_order
_atom_site_calc_flag
_atom_site_refinement_flags_posn
_atom_site_refinement_flags_adp
_atom_site_refinement_flags_occupancy
_atom_site_disorder_assembly
_atom_site_disorder_group
Ni01 Ni 0.500000 0.500000 0.500000 0.0412(2) Uani 1 2 d S . P . .
H1 H 0.579(5) 0.131(5) 0.239(4) 0.062 Uiso 1 1 d . U . . .
H1A H 0.435(4) 0.045(5) 0.379(4) 0.062 Uiso 1 1 d . U . . .
C1 C 0.7049(3) 0.3633(3) 0.5573(3) 0.0351(5) Uani 1 1 d . . . . .
N2 N 0.8259(2) 0.3390(2) 0.47169(19) 0.0262(4) Uani 1 1 d . . . . .
C3 C 0.9509(2) 0.2213(2) 0.5476(2) 0.0268(4) Uani 1 1 d . . . . .
C4 C 0.9045(3) 0.1732(3) 0.6827(2) 0.0344(5) Uani 1 1 d . . . . .
N5 N 0.7521(2) 0.2637(3) 0.6859(2) 0.0424(6) Uani 1 1 d . . . . .
C6 C 0.8206(3) 0.4358(3) 0.3199(2) 0.0352(5) Uani 1 1 d . . . . .
H6 H 0.711034 0.501424 0.299257 0.042 Uiso 1 1 calc R U . . .
C7 C 0.9220(4) 0.5476(4) 0.2914(3) 0.0565(9) Uani 1 1 d . . . . .
H00N H 1.031708 0.489045 0.305184 0.085 Uiso 1 1 calc R U . . .
H00O H 0.894560 0.605920 0.356396 0.085 Uiso 1 1 calc R U . . .
H00P H 0.905099 0.619762 0.194074 0.085 Uiso 1 1 calc R U . . .
C8 C 0.8528(4) 0.3408(4) 0.2235(3) 0.0518(8) Uani 1 1 d . . . . .
H00K H 0.824833 0.409560 0.126393 0.078 Uiso 1 1 calc R U . . .
H00L H 0.790750 0.264903 0.252987 0.078 Uiso 1 1 calc R U . . .
H00M H 0.963643 0.286403 0.228818 0.078 Uiso 1 1 calc R U . . .
C9_11 C 0.6759(7) 0.1945(9) 0.8331(7) 0.0378(13) Uiso 0.415(6) 1 d D U P A 1
H9_11 H 0.737829 0.084855 0.878710 0.045 Uiso 0.415(6) 1 calc R U P A 1
C10_11 C 0.701(2) 0.2887(14) 0.9177(15) 0.041(2) Uani 0.415(6) 1 d D U P A 1
H10A_11 H 0.666719 0.246388 1.014606 0.061 Uiso 0.415(6) 1 calc R U P A 1
H10B_11 H 0.641471 0.396810 0.875027 0.061 Uiso 0.415(6) 1 calc R U P A 1
H10C_11 H 0.812242 0.283939 0.918311 0.061 Uiso 0.415(6) 1 calc R U P A 1
C11_11 C 0.5148(8) 0.1925(8) 0.8137(7) 0.0358(13) Uani 0.415(6) 1 d D U P A 1
H11A_11 H 0.468634 0.152105 0.906008 0.054 Uiso 0.415(6) 1 calc R U P A 1
H11B_11 H 0.515373 0.125846 0.758821 0.054 Uiso 0.415(6) 1 calc R U P A 1
H11C_11 H 0.453329 0.298133 0.763442 0.054 Uiso 0.415(6) 1 calc R U P A 1
C9_12 C 0.6405(5) 0.2822(4) 0.8005(4) 0.0277(9) Uani 0.585(6) 1 d D U P A 2
H9_12 H 0.544898 0.364782 0.755974 0.033 Uiso 0.585(6) 1 calc R U P A 2
C10_12 C 0.6999(14) 0.3281(9) 0.9086(10) 0.0358(15) Uani 0.585(6) 1 d D U P A 2
H10A_12 H 0.619084 0.339738 0.978662 0.054 Uiso 0.585(6) 1 calc R U P A 2
H10B_12 H 0.727139 0.426763 0.862616 0.054 Uiso 0.585(6) 1 calc R U P A 2
H10C_12 H 0.792467 0.247704 0.955440 0.054 Uiso 0.585(6) 1 calc R U P A 2
C11_12 C 0.5950(8) 0.1274(6) 0.8661(6) 0.0507(13) Uani 0.585(6) 1 d D U P A 2
H11A_12 H 0.513365 0.137035 0.935952 0.076 Uiso 0.585(6) 1 calc R U P A 2
H11B_12 H 0.686419 0.044738 0.912150 0.076 Uiso 0.585(6) 1 calc R U P A 2
H11C_12 H 0.556279 0.102167 0.792026 0.076 Uiso 0.585(6) 1 calc R U P A 2
C12 C 1.1047(3) 0.1648(3) 0.4857(3) 0.0392(6) Uani 1 1 d . . . . .
H00A H 1.091497 0.106699 0.426740 0.059 Uiso 1 1 calc R U . . .
H12 H 1.179519 0.097185 0.561786 0.059 Uiso 1 1 calc R U . . .
H00D H 1.143608 0.253835 0.428034 0.059 Uiso 1 1 calc R U . . .
C13 C 0.9952(4) 0.0524(4) 0.8085(3) 0.0545(8) Uani 1 1 d . . . . .
H00E H 1.094490 -0.001169 0.777771 0.082 Uiso 1 1 calc R U . . .
H00F H 0.935383 -0.022809 0.857516 0.082 Uiso 1 1 calc R U . . .
H00G H 1.015027 0.102035 0.872571 0.082 Uiso 1 1 calc R U . . .
B1_2 B 0.4605(3) 0.1551(3) 0.2925(3) 0.0314(5) Uani 1 1 d . . . . .
C2_2 C 0.4612(3) 0.2776(3) 0.3662(3) 0.0344(5) Uani 1 1 d . . . . .
N3_2 N 0.4685(2) 0.3627(3) 0.4201(2) 0.0395(5) Uani 1 1 d . . . . .
C4_2 C 0.3350(3) 0.2294(3) 0.1687(2) 0.0339(5) Uani 1 1 d . . . . .
N5_2 N 0.2467(3) 0.2784(4) 0.0782(3) 0.0562(7) Uani 1 1 d . . . . .

loop_
_atom_site_aniso_label
_atom_site_aniso_U_11
_atom_site_aniso_U_22
_atom_site_aniso_U_33
_atom_site_aniso_U_23
_atom_site_aniso_U_13
_atom_site_aniso_U_12
Ni01 0.0263(3) 0.0598(4) 0.0535(4) -0.0474(3) -0.0088(2) 0.0033(2)
C1 0.0301(12) 0.0488(13) 0.0388(12) -0.0338(10) -0.0040(9) -0.0038(9)
N2 0.0261(9) 0.0295(9) 0.0266(8) -0.0155(7) -0.0038(6) -0.0038(7)
C3 0.0260(10) 0.0297(10) 0.0301(10) -0.0167(8) -0.0017(8) -0.0068(8)
C4 0.0346(12) 0.0421(12) 0.0296(11) -0.0114(9) -0.0035(9) -0.0151(10)
N5 0.0326(11) 0.0796(17) 0.0282(10) -0.0307(10) 0.0039(8) -0.0208(11)
C6 0.0416(13) 0.0352(11) 0.0298(11) -0.0080(9) -0.0106(9) -0.0124(10)
C7 0.079(2) 0.0548(17) 0.0425(15) -0.0036(12) -0.0162(14) -0.0398(16)
C8 0.073(2) 0.0700(19) 0.0277(12) -0.0192(12) -0.0014(12) -0.0395(17)
C10_11 0.051(4) 0.031(5) 0.032(3) -0.008(3) 0.005(3) -0.001(4)
C11_11 0.045(3) 0.035(3) 0.035(3) -0.018(2) 0.013(2) -0.018(2)
C9_12 0.0384(18) 0.0239(17) 0.0240(15) -0.0123(12) 0.0065(13) -0.0098(13)
C10_12 0.051(3) 0.031(3) 0.026(2) -0.017(3) -0.003(2) -0.001(3)
C11_12 0.066(3) 0.044(2) 0.053(3) -0.028(2) 0.028(2) -0.025(2)
C12 0.0274(12) 0.0489(14) 0.0450(13) -0.0271(11) -0.0002(9) -0.0012(10)
C13 0.0622(19) 0.0574(17) 0.0367(14) 0.0017(12) -0.0160(12) -0.0228(15)
B1_2 0.0293(12) 0.0364(12) 0.0335(12) -0.0220(10) -0.0044(9) -0.0018(10)
C2_2 0.0248(11) 0.0471(13) 0.0377(12) -0.0280(10) -0.0038(8) -0.0005(9)
N3_2 0.0271(10) 0.0541(12) 0.0452(12) -0.0355(10) -0.0065(8) 0.0031(9)
C4_2 0.0342(12) 0.0405(11) 0.0309(11) -0.0214(9) -0.0005(8) -0.0035(9)
N5_2 0.0482(14) 0.0770(18) 0.0419(13) -0.0301(12) -0.0133(10) 0.0032(13)

loop_
_atom_type_symbol
_atom_type_description
_atom_type_scat_dispersion_real
_atom_type_scat_dispersion_imag
_atom_type_scat_source
C C 0.0033 0.0016 'International Tables Vol C Tables 4.2.6.8 and 6.1.1.4'
H H 0.0000 0.0000 'International Tables Vol C Tables 4.2.6.8 and 6.1.1.4'
B B 0.0013 0.0007 'International Tables Vol C Tables 4.2.6.8 and 6.1.1.4'
N N 0.0061 0.0033 'International Tables Vol C Tables 4.2.6.8 and 6.1.1.4'
Ni Ni 0.3393 1.1124 'International Tables Vol C Tables 4.2.6.8 and 6.1.1.4'

loop_
_geom_angle_atom_site_label_1
_geom_angle_atom_site_label_2
_geom_angle_atom_site_label_3
_geom_angle
_geom_angle_site_symmetry_1
_geom_angle_site_symmetry_3
_geom_angle_publ_flag
N3_2 Ni01 N3_2 180.00(12) 2_666 . ?
N3_2 Ni01 C1 92.02(9) 2_666 . ?
N3_2 Ni01 C1 87.98(9) . . ?
N3_2 Ni01 C1 87.98(9) 2_666 2_666 ?
N3_2 Ni01 C1 92.01(9) . 2_666 ?
C1 Ni01 C1 180.0 . 2_666 ?
N5 C1 N2 105.8(2) . . ?
N5 C1 Ni01 127.7(2) . . ?
N2 C1 Ni01 126.30(19) . . ?
C1 N2 C3 110.61(19) . . ?
C1 N2 C6 121.6(2) . . ?
C3 N2 C6 127.73(19) . . ?
C4 C3 N2 106.4(2) . . ?
C4 C3 C12 128.7(2) . . ?
N2 C3 C12 124.9(2) . . ?
C3 C4 N5 106.4(2) . . ?
C3 C4 C13 128.5(3) . . ?
N5 C4 C13 125.1(2) . . ?
C1 N5 C4 110.8(2) . . ?
C1 N5 C9_12 114.6(2) . . ?
C4 N5 C9_12 134.3(2) . . ?
C1 N5 C9_11 137.7(3) . . ?
C4 N5 C9_11 110.0(3) . . ?
N2 C6 C8 112.9(2) . . ?
N2 C6 C7 111.1(2) . . ?
C8 C6 C7 113.7(3) . . ?
N2 C6 H6 106.2 . . ?
C8 C6 H6 106.2 . . ?
C7 C6 H6 106.2 . . ?
C6 C7 H00N 109.5 . . ?
C6 C7 H00O 109.5 . . ?
H00N C7 H00O 109.5 . . ?
C6 C7 H00P 109.5 . . ?
H00N C7 H00P 109.5 . . ?
H00O C7 H00P 109.5 . . ?
C6 C8 H00K 109.5 . . ?
C6 C8 H00L 109.5 . . ?
H00K C8 H00L 109.5 . . ?
C6 C8 H00M 109.5 . . ?
H00K C8 H00M 109.5 . . ?
H00L C8 H00M 109.5 . . ?
C11_11 C9_11 C10_11 118.0(9) . . ?
C11_11 C9_11 N5 110.7(5) . . ?
C10_11 C9_11 N5 103.9(8) . . ?
C11_11 C9_11 H9_11 107.9 . . ?
C10_11 C9_11 H9_11 107.9 . . ?
N5 C9_11 H9_11 107.9 . . ?
C9_11 C10_11 H10A_11 109.5 . . ?
C9_11 C10_11 H10B_11 109.5 . . ?
H10A_11 C10_11 H10B_11 109.5 . . ?
C9_11 C10_11 H10C_11 109.5 . . ?
H10A_11 C10_11 H10C_11 109.5 . . ?
H10B_11 C10_11 H10C_11 109.5 . . ?
C9_11 C11_11 H11A_11 109.5 . . ?
C9_11 C11_11 H11B_11 109.5 . . ?
H11A_11 C11_11 H11B_11 109.5 . . ?
C9_11 C11_11 H11C_11 109.5 . . ?
H11A_11 C11_11 H11C_11 109.5 . . ?
H11B_11 C11_11 H11C_11 109.5 . . ?
N5 C9_12 C10_12 114.7(6) . . ?
N5 C9_12 C11_12 106.2(3) . . ?
C10_12 C9_12 C11_12 112.2(5) . . ?
N5 C9_12 H9_12 107.8 . . ?
C10_12 C9_12 H9_12 107.8 . . ?
C11_12 C9_12 H9_12 107.8 . . ?
C9_12 C10_12 H10A_12 109.5 . . ?
C9_12 C10_12 H10B_12 109.5 . . ?
H10A_12 C10_12 H10B_12 109.5 . . ?
C9_12 C10_12 H10C_12 109.5 . . ?
H10A_12 C10_12 H10C_12 109.5 . . ?
H10B_12 C10_12 H10C_12 109.5 . . ?
C9_12 C11_12 H11A_12 109.5 . . ?
C9_12 C11_12 H11B_12 109.5 . . ?
H11A_12 C11_12 H11B_12 109.5 . . ?
C9_12 C11_12 H11C_12 109.5 . . ?
H11A_12 C11_12 H11C_12 109.5 . . ?
H11B_12 C11_12 H11C_12 109.5 . . ?
C3 C12 H00A 109.5 . . ?
C3 C12 H12 109.5 . . ?
H00A C12 H12 109.5 . . ?
C3 C12 H00D 109.5 . . ?
H00A C12 H00D 109.5 . . ?
H12 C12 H00D 109.5 . . ?
C4 C13 H00E 109.5 . . ?
C4 C13 H00F 109.5 . . ?
H00E C13 H00F 109.5 . . ?
C4 C13 H00G 109.5 . . ?
H00E C13 H00G 109.5 . . ?
H00F C13 H00G 109.5 . . ?
C4_2 B1_2 C2_2 110.30(19) . . ?
C4_2 B1_2 H1 105.5(19) . . ?
C2_2 B1_2 H1 107(2) . . ?
C4_2 B1_2 H1A 112.0(19) . . ?
C2_2 B1_2 H1A 107.8(19) . . ?
H1 B1_2 H1A 114(3) . . ?
N3_2 C2_2 B1_2 177.0(2) . . ?
C2_2 N3_2 Ni01 174.3(2) . . ?
N5_2 C4_2 B1_2 177.6(3) . . ?

loop_
_geom_bond_atom_site_label_1
_geom_bond_atom_site_label_2
_geom_bond_distance
_geom_bond_site_symmetry_2
_geom_bond_publ_flag
Ni01 N3_2 1.855(2) 2_666 ?
Ni01 N3_2 1.855(2) . ?
Ni01 C1 1.931(2) . ?
Ni01 C1 1.931(2) 2_666 ?
C1 N5 1.335(3) . ?
C1 N2 1.348(3) . ?
N2 C3 1.397(3) . ?
N2 C6 1.487(3) . ?
C3 C4 1.350(3) . ?
C3 C12 1.502(3) . ?
C4 N5 1.402(3) . ?
C4 C13 1.498(3) . ?
N5 C9_12 1.491(4) . ?
N5 C9_11 1.582(7) . ?
C6 C8 1.514(4) . ?
C6 C7 1.520(4) . ?
C6 H6 1.0000 . ?
C7 H00N 0.9800 . ?
C7 H00O 0.9800 . ?
C7 H00P 0.9800 . ?
C8 H00K 0.9800 . ?
C8 H00L 0.9800 . ?
C8 H00M 0.9800 . ?
C9_11 C11_11 1.476(9) . ?
C9_11 C10_11 1.511(12) . ?
C9_11 H9_11 1.0000 . ?
C10_11 H10A_11 0.9800 . ?
C10_11 H10B_11 0.9800 . ?
C10_11 H10C_11 0.9800 . ?
C11_11 H11A_11 0.9800 . ?
C11_11 H11B_11 0.9800 . ?
C11_11 H11C_11 0.9800 . ?
C9_12 C10_12 1.498(8) . ?
C9_12 C11_12 1.543(6) . ?
C9_12 H9_12 1.0000 . ?
C10_12 H10A_12 0.9800 . ?
C10_12 H10B_12 0.9800 . ?
C10_12 H10C_12 0.9800 . ?
C11_12 H11A_12 0.9800 . ?
C11_12 H11B_12 0.9800 . ?
C11_12 H11C_12 0.9800 . ?
C12 H00A 0.9800 . ?
C12 H12 0.9800 . ?
C12 H00D 0.9800 . ?
C13 H00E 0.9800 . ?
C13 H00F 0.9800 . ?
C13 H00G 0.9800 . ?
B1_2 C4_2 1.586(3) . ?
B1_2 C2_2 1.596(3) . ?
B1_2 H1 1.15(4) . ?
B1_2 H1A 1.17(4) . ?
C2_2 N3_2 1.144(3) . ?
C4_2 N5_2 1.142(3) . ?
